data_4037100
loop_
_publ_author_name
'Thangaraj, Manikandan'
'Bhojgude, Sachin Suresh'
'Jain, Shailja'
'Gonnade, Rajesh G.'
'Biju, Akkattu T.'

_publ_section_title
;
 Selective Synthesis of N-Unsubstituted and N-Arylindoles by the Reaction
 of Arynes with Azirines.
;
_journal_issue 18
_journal_name_full 'The Journal of organic chemistry'
_journal_page_first 8604
_journal_page_last 8611
_journal_paper_doi 10.1021/acs.joc.6b01472
_journal_volume 81
_journal_year 2016
_chemical_formula_moiety 'C22 H13 F6 N'
_chemical_formula_sum 'C22 H13 F6 N'
_chemical_formula_weight 405.33
_space_group_crystal_system triclinic
_space_group_IT_number 2
_space_group_name_Hall '-P 1'
_space_group_name_H-M_alt 'P -1'
_atom_sites_solution_hydrogens geom
_audit_creation_method SHELXL-2013
_cell_angle_alpha 115.263(2)
_cell_angle_beta 91.231(3)
_cell_angle_gamma 91.976(3)
_cell_formula_units_Z 2
_cell_length_a 7.8272(4)
_cell_length_b 10.8142(5)
_cell_length_c 11.7984(5)
_cell_measurement_reflns_used 4768
_cell_measurement_temperature 150(2)
_cell_measurement_theta_max 27.21
_cell_measurement_theta_min 3.26
_cell_volume 901.90(7)
_computing_cell_refinement 'Bruker SAINT'
_computing_data_collection 'Bruker APEX2'
_computing_data_reduction 'Bruker SAINT'
_computing_molecular_graphics 'Bruker SHELXTL'
_computing_publication_material 'Bruker SHELXTL'
_computing_structure_refinement 'SHELXL-2013 (Sheldrick, 2013)'
_computing_structure_solution 'SHELXS-97 (Sheldrick, 2008)'
_diffrn_ambient_temperature 150(2)
_diffrn_measured_fraction_theta_full 0.971
_diffrn_measured_fraction_theta_max 0.999
_diffrn_measurement_device_type 'Bruker APEX-II CCD'
_diffrn_measurement_method '\f and \w scans'
_diffrn_radiation_monochromator graphite
_diffrn_radiation_source 'fine-focus sealed tube'
_diffrn_radiation_type MoK\a
_diffrn_radiation_wavelength 0.71073
_diffrn_reflns_av_R_equivalents 0.0435
_diffrn_reflns_av_unetI/netI 0.0383
_diffrn_reflns_Laue_measured_fraction_full 0.971
_diffrn_reflns_Laue_measured_fraction_max 0.999
_diffrn_reflns_limit_h_max 9
_diffrn_reflns_limit_h_min -9
_diffrn_reflns_limit_k_max 12
_diffrn_reflns_limit_k_min -12
_diffrn_reflns_limit_l_max 14
_diffrn_reflns_limit_l_min -14
_diffrn_reflns_number 13532
_diffrn_reflns_point_group_measured_fraction_full 0.971
_diffrn_reflns_point_group_measured_fraction_max 0.999
_diffrn_reflns_theta_full 25.242
_diffrn_reflns_theta_max 24.998
_diffrn_reflns_theta_min 1.910
_exptl_absorpt_coefficient_mu 0.131
_exptl_absorpt_correction_T_max 0.967
_exptl_absorpt_correction_T_min 0.946
_exptl_absorpt_correction_type multi-scan
_exptl_absorpt_process_details 'BRUKER SADABS'
_exptl_crystal_colour COLOURLESS
_exptl_crystal_density_diffrn 1.493
_exptl_crystal_description PLATE
_exptl_crystal_F_000 412
_exptl_crystal_size_max 0.430
_exptl_crystal_size_mid 0.300
_exptl_crystal_size_min 0.260
_refine_diff_density_max 0.526
_refine_diff_density_min -0.414
_refine_diff_density_rms 0.068
_refine_ls_extinction_method none
_refine_ls_goodness_of_fit_ref 1.065
_refine_ls_hydrogen_treatment constr
_refine_ls_matrix_type full
_refine_ls_number_parameters 289
_refine_ls_number_reflns 3175
_refine_ls_number_restraints 36
_refine_ls_restrained_S_all 1.134
_refine_ls_R_factor_all 0.0921
_refine_ls_R_factor_gt 0.0749
_refine_ls_shift/su_max 0.000
_refine_ls_shift/su_mean 0.000
_refine_ls_structure_factor_coef Fsqd
_refine_ls_weighting_details 'w=1/[\s^2^(Fo^2^)+(0.0942P)^2^+1.5215P] where P=(Fo^2^+2Fc^2^)/3'
_refine_ls_weighting_scheme calc
_refine_ls_wR_factor_gt 0.1967
_refine_ls_wR_factor_ref 0.2086
_reflns_Friedel_coverage 0.000
_reflns_number_gt 2484
_reflns_number_total 3175
_reflns_threshold_expression 'I > 2\s(I)'
_cod_data_source_file jo6b01472_si_002.cif
_cod_data_source_block M158NH_210316_0m
_cod_depositor_comments
;
The following automatic conversions were performed:

data item '_exptl_absorpt_correction_type' value 'MULTI-SCAN' was
changed to 'multi-scan' in accordance with the
/home/saulius/struct/COD-crude-data/automatic-downloads/DataCite-retrospective/ACS/depositions/lib/dictionaries/cif_core.dic
dictionary named 'cif_core.dic' version 2.4.2 last updated on
2011-04-26.

Automatic conversion script
Id: cif_fix_values 6909 2019-04-08 15:41:33Z antanas 
;
_cod_database_code 4037100
_shelx_space_group_comment
;
The symmetry employed for this shelxl refinement is uniquely defined
by the following loop, which should always be used as a source of
symmetry information in preference to the above space-group names.
They are only intended as comments.
;
_shelx_estimated_absorpt_t_min 0.946
_shelx_estimated_absorpt_t_max 0.967
_shelxl_version_number 2013-3

loop_
_space_group_symop_operation_xyz
'x, y, z'
'-x, -y, -z'

loop_
_atom_site_label
_atom_site_type_symbol
_atom_site_fract_x
_atom_site_fract_y
_atom_site_fract_z
_atom_site_U_iso_or_equiv
_atom_site_adp_type
_atom_site_occupancy
_atom_site_site_symmetry_order
_atom_site_calc_flag
_atom_site_refinement_flags_posn
_atom_site_refinement_flags_adp
_atom_site_refinement_flags_occupancy
_atom_site_disorder_assembly
_atom_site_disorder_group
N1 N 0.2243(4) 0.3907(3) 0.6250(3) 0.0340(7) Uani 1 1 d . . . . .
H1 H 0.2065 0.4147 0.7049 0.041 Uiso 1 1 calc R U . . .
C1 C 0.2684(4) 0.2643(3) 0.4216(3) 0.0318(8) Uani 1 1 d . . . . .
C2 C 0.3005(5) 0.1435(4) 0.3179(4) 0.0386(9) Uani 1 1 d . . . . .
H2 H 0.3214 0.1442 0.2392 0.046 Uiso 1 1 calc R U . . .
C3 C 0.3018(6) 0.0225(4) 0.3310(4) 0.0481(10) Uani 1 1 d . . . . .
H3 H 0.3240 -0.0604 0.2608 0.058 Uiso 1 1 calc R U . . .
C4 C 0.2705(6) 0.0211(4) 0.4468(4) 0.0522(11) Uani 1 1 d . . . . .
H4 H 0.2694 -0.0637 0.4529 0.063 Uiso 1 1 calc R U . . .
C5 C 0.2418(5) 0.1369(4) 0.5510(4) 0.0458(10) Uani 1 1 d . . . . .
H5 H 0.2214 0.1347 0.6292 0.055 Uiso 1 1 calc R U . . .
C6 C 0.2435(4) 0.2607(4) 0.5379(3) 0.0351(8) Uani 1 1 d . . . . .
C7 C 0.2370(4) 0.4803(3) 0.5685(3) 0.0281(7) Uani 1 1 d . . . . .
C8 C 0.2605(4) 0.4070(3) 0.4423(3) 0.0282(7) Uani 1 1 d . . . . .
C9 C 0.2316(4) 0.6280(3) 0.6480(3) 0.0279(7) Uani 1 1 d . . . . .
C10 C 0.3076(5) 0.6840(4) 0.7697(3) 0.0351(8) Uani 1 1 d . . . . .
H10 H 0.3657 0.6263 0.7983 0.042 Uiso 1 1 calc R U . . .
C11 C 0.2993(5) 0.8208(4) 0.8479(3) 0.0394(9) Uani 1 1 d . . . . .
H11 H 0.3488 0.8569 0.9306 0.047 Uiso 1 1 calc R U . . .
C12 C 0.2183(5) 0.9056(4) 0.8053(3) 0.0364(9) Uani 1 1 d . . . . .
C13 C 0.1445(4) 0.8540(4) 0.6857(3) 0.0340(8) Uani 1 1 d . . . . .
H13 H 0.0904 0.9131 0.6568 0.041 Uiso 1 1 calc R U . . .
C14 C 0.1499(4) 0.7153(3) 0.6080(3) 0.0300(8) Uani 1 1 d . . . . .
H14 H 0.0970 0.6795 0.5264 0.036 Uiso 1 1 calc R U . . .
C15 C 0.2105(6) 1.0550(4) 0.8901(4) 0.0491(11) Uani 1 1 d . . . . .
C16 C 0.2694(4) 0.4568(3) 0.3440(3) 0.0274(7) Uani 1 1 d . . . . .
C17 C 0.3618(4) 0.5777(3) 0.3617(3) 0.0294(8) Uani 1 1 d . . . . .
H17 H 0.4228 0.6296 0.4391 0.035 Uiso 1 1 calc R U . . .
C18 C 0.3652(4) 0.6223(4) 0.2678(3) 0.0322(8) Uani 1 1 d . . . . .
H18 H 0.4274 0.7046 0.2810 0.039 Uiso 1 1 calc R U . . .
C19 C 0.2768(4) 0.5458(4) 0.1537(3) 0.0330(8) Uani 1 1 d . . . . .
C20 C 0.1866(5) 0.4261(4) 0.1354(3) 0.0349(8) Uani 1 1 d . . . . .
H20 H 0.1273 0.3736 0.0574 0.042 Uiso 1 1 calc R U . . .
C21 C 0.1816(4) 0.3822(3) 0.2286(3) 0.0321(8) Uani 1 1 d . . . . .
H21 H 0.1178 0.3003 0.2147 0.039 Uiso 1 1 calc R U . . .
C22 C 0.2768(5) 0.5959(4) 0.0541(4) 0.0428(9) Uani 1 1 d . . . . .
F1 F 0.3184(10) 1.1007(6) 0.9882(7) 0.087(2) Uani 0.6 1 d . U P A 1
F2 F 0.0601(8) 1.0878(5) 0.9438(8) 0.0935(19) Uani 0.6 1 d . U P A 1
F3 F 0.2485(16) 1.1358(6) 0.8370(5) 0.090(2) Uani 0.55 1 d . U P A 1
F1' F 0.2011(19) 1.0790(9) 1.0028(9) 0.089(3) Uani 0.4 1 d . U P A 2
F2' F 0.3597(13) 1.1181(8) 0.8889(12) 0.092(3) Uani 0.4 1 d . U P A 2
F3' F 0.1021(14) 1.1173(7) 0.8538(9) 0.094(3) Uani 0.45 1 d . U P A 2
F4 F 0.2324(4) 0.4966(3) -0.0602(2) 0.0642(8) Uani 1 1 d . . . . .
F5 F 0.4279(3) 0.6510(3) 0.0443(3) 0.0637(8) Uani 1 1 d . . . . .
F6 F 0.1655(4) 0.6929(3) 0.0738(2) 0.0618(8) Uani 1 1 d . . . . .

loop_
_atom_site_aniso_label
_atom_site_aniso_U_11
_atom_site_aniso_U_22
_atom_site_aniso_U_33
_atom_site_aniso_U_23
_atom_site_aniso_U_13
_atom_site_aniso_U_12
N1 0.0430(18) 0.0321(16) 0.0307(15) 0.0173(13) -0.0018(13) -0.0001(13)
C1 0.0266(18) 0.0234(17) 0.041(2) 0.0097(15) -0.0054(14) 0.0002(14)
C2 0.044(2) 0.031(2) 0.038(2) 0.0125(16) -0.0013(16) 0.0038(16)
C3 0.059(3) 0.027(2) 0.053(3) 0.0118(18) -0.001(2) 0.0043(18)
C4 0.066(3) 0.034(2) 0.060(3) 0.024(2) -0.002(2) 0.001(2)
C5 0.055(3) 0.038(2) 0.048(2) 0.0230(19) -0.0030(19) -0.0005(18)
C6 0.033(2) 0.034(2) 0.040(2) 0.0180(17) -0.0046(15) -0.0008(15)
C7 0.0242(17) 0.0285(17) 0.0346(18) 0.0166(15) -0.0037(14) 0.0001(13)
C8 0.0245(17) 0.0214(16) 0.0362(19) 0.0102(14) -0.0038(13) -0.0007(13)
C9 0.0267(17) 0.0273(17) 0.0297(17) 0.0123(14) 0.0011(13) -0.0012(13)
C10 0.037(2) 0.037(2) 0.0324(19) 0.0156(16) -0.0038(15) 0.0003(16)
C11 0.044(2) 0.040(2) 0.0265(18) 0.0076(16) -0.0020(16) -0.0038(17)
C12 0.037(2) 0.0313(19) 0.035(2) 0.0092(16) 0.0010(15) -0.0021(15)
C13 0.0336(19) 0.0299(18) 0.038(2) 0.0147(16) 0.0004(15) 0.0011(15)
C14 0.0249(17) 0.0300(18) 0.0341(18) 0.0134(15) -0.0037(14) -0.0024(14)
C15 0.065(3) 0.037(2) 0.035(2) 0.0064(18) -0.001(2) -0.001(2)
C16 0.0255(17) 0.0233(16) 0.0277(17) 0.0056(13) -0.0016(13) 0.0023(13)
C17 0.0293(18) 0.0265(17) 0.0300(18) 0.0100(14) -0.0046(14) 0.0014(14)
C18 0.0304(19) 0.0265(17) 0.039(2) 0.0139(15) -0.0026(15) -0.0005(14)
C19 0.036(2) 0.0304(19) 0.0314(19) 0.0123(15) -0.0003(15) 0.0052(15)
C20 0.038(2) 0.0309(19) 0.0281(18) 0.0060(15) -0.0054(15) 0.0008(15)
C21 0.0350(19) 0.0244(17) 0.0314(18) 0.0069(14) 0.0000(15) -0.0012(14)
C22 0.048(2) 0.041(2) 0.040(2) 0.0187(18) -0.0061(18) 0.0020(18)
F1 0.097(4) 0.046(3) 0.069(4) -0.019(3) -0.048(4) 0.013(3)
F2 0.075(4) 0.042(3) 0.118(5) -0.011(3) 0.031(3) 0.010(2)
F3 0.185(7) 0.036(3) 0.049(3) 0.019(2) 0.000(4) -0.018(4)
F1' 0.136(7) 0.043(4) 0.064(4) 0.000(3) 0.003(5) 0.003(5)
F2' 0.100(6) 0.035(3) 0.102(6) -0.007(4) -0.009(5) -0.023(4)
F3' 0.112(5) 0.036(3) 0.089(5) -0.017(3) -0.038(5) 0.036(4)
F4 0.111(2) 0.0472(15) 0.0333(13) 0.0182(11) -0.0110(13) -0.0075(14)
F5 0.0602(17) 0.087(2) 0.0667(17) 0.0569(16) -0.0077(13) -0.0146(14)
F6 0.0789(19) 0.0535(15) 0.0639(16) 0.0349(13) -0.0071(13) 0.0189(13)

loop_
_atom_type_symbol
_atom_type_description
_atom_type_scat_dispersion_real
_atom_type_scat_dispersion_imag
_atom_type_scat_source
C C 0.0033 0.0016 'International Tables Vol C Tables 4.2.6.8 and 6.1.1.4'
H H 0.0000 0.0000 'International Tables Vol C Tables 4.2.6.8 and 6.1.1.4'
N N 0.0061 0.0033 'International Tables Vol C Tables 4.2.6.8 and 6.1.1.4'
F F 0.0171 0.0103 'International Tables Vol C Tables 4.2.6.8 and 6.1.1.4'

loop_
_geom_angle_atom_site_label_1
_geom_angle_atom_site_label_2
_geom_angle_atom_site_label_3
_geom_angle
C6 N1 C7 109.5(3)
C6 N1 H1 125.2
C7 N1 H1 125.2
C2 C1 C6 119.1(3)
C2 C1 C8 133.9(3)
C6 C1 C8 107.0(3)
C3 C2 C1 119.2(4)
C3 C2 H2 120.4
C1 C2 H2 120.4
C2 C3 C4 120.5(4)
C2 C3 H3 119.8
C4 C3 H3 119.8
C5 C4 C3 122.3(4)
C5 C4 H4 118.8
C3 C4 H4 118.8
C4 C5 C6 117.0(4)
C4 C5 H5 121.5
C6 C5 H5 121.5
N1 C6 C1 108.3(3)
N1 C6 C5 130.0(4)
C1 C6 C5 121.8(3)
C8 C7 N1 109.4(3)
C8 C7 C9 132.0(3)
N1 C7 C9 118.5(3)
C7 C8 C1 105.9(3)
C7 C8 C16 128.7(3)
C1 C8 C16 125.4(3)
C14 C9 C10 118.2(3)
C14 C9 C7 122.1(3)
C10 C9 C7 119.7(3)
C11 C10 C9 121.1(3)
C11 C10 H10 119.5
C9 C10 H10 119.5
C10 C11 C12 119.5(3)
C10 C11 H11 120.2
C12 C11 H11 120.2
C13 C12 C11 120.7(3)
C13 C12 C15 119.7(3)
C11 C12 C15 119.5(3)
C12 C13 C14 119.6(3)
C12 C13 H13 120.2
C14 C13 H13 120.2
C13 C14 C9 120.9(3)
C13 C14 H14 119.6
C9 C14 H14 119.6
F1' C15 F3' 113.5(8)
F3 C15 F1 102.4(6)
F3 C15 F2 109.0(6)
F1 C15 F2 102.0(6)
F1' C15 F2' 102.4(8)
F3' C15 F2' 103.3(8)
F1' C15 C12 113.2(5)
F3' C15 C12 114.2(5)
F3 C15 C12 114.3(4)
F1 C15 C12 115.0(4)
F2 C15 C12 113.0(4)
F2' C15 C12 108.9(5)
C21 C16 C17 118.2(3)
C21 C16 C8 119.3(3)
C17 C16 C8 122.5(3)
C18 C17 C16 120.9(3)
C18 C17 H17 119.6
C16 C17 H17 119.6
C17 C18 C19 119.7(3)
C17 C18 H18 120.2
C19 C18 H18 120.2
C20 C19 C18 119.7(3)
C20 C19 C22 120.7(3)
C18 C19 C22 119.6(3)
C21 C20 C19 120.8(3)
C21 C20 H20 119.6
C19 C20 H20 119.6
C20 C21 C16 120.7(3)
C20 C21 H21 119.6
C16 C21 H21 119.6
F6 C22 F5 105.4(3)
F6 C22 F4 105.2(3)
F5 C22 F4 106.9(3)
F6 C22 C19 112.5(3)
F5 C22 C19 113.5(3)
F4 C22 C19 112.7(3)

loop_
_geom_bond_atom_site_label_1
_geom_bond_atom_site_label_2
_geom_bond_distance
N1 C6 1.358(5)
N1 C7 1.393(4)
N1 H1 0.8800
C1 C2 1.392(5)
C1 C6 1.406(5)
C1 C8 1.460(5)
C2 C3 1.382(5)
C2 H2 0.9500
C3 C4 1.400(6)
C3 H3 0.9500
C4 C5 1.359(6)
C4 H4 0.9500
C5 C6 1.412(5)
C5 H5 0.9500
C7 C8 1.377(5)
C7 C9 1.470(5)
C8 C16 1.475(5)
C9 C14 1.390(5)
C9 C10 1.406(5)
C10 C11 1.374(5)
C10 H10 0.9500
C11 C12 1.384(5)
C11 H11 0.9500
C12 C13 1.380(5)
C12 C15 1.498(5)
C13 C14 1.387(5)
C13 H13 0.9500
C14 H14 0.9500
C15 F1' 1.245(10)
C15 F3' 1.275(8)
C15 F3 1.304(7)
C15 F1 1.318(7)
C15 F2 1.335(7)
C15 F2' 1.336(10)
C16 C21 1.400(5)
C16 C17 1.403(5)
C17 C18 1.384(5)
C17 H17 0.9500
C18 C19 1.394(5)
C18 H18 0.9500
C19 C20 1.383(5)
C19 C22 1.489(5)
C20 C21 1.372(5)
C20 H20 0.9500
C21 H21 0.9500
C22 F6 1.334(5)
C22 F5 1.335(5)
C22 F4 1.345(5)
